data_1518012
loop_
_publ_author_name
'Rout, Subhrajit'
'Ray, Sumit K.'
'Unhale, Rajshekhar A.'
'Singh, Vinod K.'

_publ_section_title
;
 Asymmetric direct vinylogous Michael addition to 2-enoylpyridine N-oxides
 catalyzed by bifunctional thio-urea.
;
_journal_issue 21
_journal_name_full 'Organic letters'
_journal_page_first 5568
_journal_page_last 5571
_journal_paper_doi 10.1021/ol5025794
_journal_volume 16
_journal_year 2014
_chemical_formula_sum 'C26 H21 N3 O2'
_chemical_formula_weight 407.46
_chemical_name_systematic
; 
 ? 
;
_space_group_IT_number 19
_symmetry_cell_setting orthorhombic
_symmetry_space_group_name_Hall 'P 2ac 2ab'
_symmetry_space_group_name_H-M 'P 21 21 21'
_atom_sites_solution_hydrogens geom
_atom_sites_solution_primary direct
_atom_sites_solution_secondary difmap
_audit_creation_method SHELXL-97
_cell_angle_alpha 90.000(5)
_cell_angle_beta 90.000(5)
_cell_angle_gamma 90.000(5)
_cell_formula_units_Z 4
_cell_length_a 9.135(5)
_cell_length_b 11.634(5)
_cell_length_c 20.550(5)
_cell_measurement_reflns_used 3122
_cell_measurement_temperature 100
_cell_measurement_theta_max 26.50
_cell_measurement_theta_min 2.44
_cell_volume 2184.0(16)
_computing_cell_refinement 'Bruker SMART'
_computing_data_collection 'Bruker SMART'
_computing_data_reduction 'Bruker SAINT'
_computing_molecular_graphics 'Bruker SHELXTL'
_computing_publication_material 'Bruker SHELXTL'
_computing_structure_refinement 'SHELXL-97 (Sheldrick, 1997)'
_computing_structure_solution 'SHELXS-97 (Sheldrick, 1990)'
_diffrn_ambient_temperature 100
_diffrn_measured_fraction_theta_full 0.997
_diffrn_measured_fraction_theta_max 0.997
_diffrn_measurement_device_type 'CCD area detector'
_diffrn_measurement_method 'phi and omega scans'
_diffrn_radiation_monochromator graphite
_diffrn_radiation_source 'fine-focus sealed tube'
_diffrn_radiation_type MoK\a
_diffrn_radiation_wavelength 0.71069
_diffrn_reflns_av_R_equivalents 0.1756
_diffrn_reflns_av_sigmaI/netI 0.1324
_diffrn_reflns_limit_h_max 11
_diffrn_reflns_limit_h_min -10
_diffrn_reflns_limit_k_max 12
_diffrn_reflns_limit_k_min -14
_diffrn_reflns_limit_l_max 24
_diffrn_reflns_limit_l_min -22
_diffrn_reflns_number 11332
_diffrn_reflns_theta_full 25.49
_diffrn_reflns_theta_max 25.49
_diffrn_reflns_theta_min 1.98
_exptl_absorpt_coefficient_mu 0.080
_exptl_absorpt_correction_type none
_exptl_crystal_colour colourless
_exptl_crystal_density_diffrn 1.239
_exptl_crystal_density_method 'not measured'
_exptl_crystal_description block
_exptl_crystal_F_000 856.0
_exptl_crystal_size_max 0.15
_exptl_crystal_size_mid 0.11
_exptl_crystal_size_min 0.08
_refine_diff_density_max 0.149
_refine_diff_density_min -0.169
_refine_diff_density_rms 0.036
_refine_ls_abs_structure_details 'Flack H D (1983), Acta Cryst. A39, 876-881'
_refine_ls_abs_structure_Flack -0.9(16)
_refine_ls_extinction_method none
_refine_ls_goodness_of_fit_ref 1.052
_refine_ls_hydrogen_treatment mixed
_refine_ls_matrix_type full
_refine_ls_number_parameters 280
_refine_ls_number_reflns 4032
_refine_ls_number_restraints 0
_refine_ls_restrained_S_all 1.052
_refine_ls_R_factor_all 0.0656
_refine_ls_R_factor_gt 0.0470
_refine_ls_shift/su_max 0.000
_refine_ls_shift/su_mean 0.000
_refine_ls_structure_factor_coef Fsqd
_refine_ls_weighting_details 'calc w=1/[\s^2^(Fo^2^)+(0.0436P)^2^+0.2377P] where P=(Fo^2^+2Fc^2^)/3'
_refine_ls_weighting_scheme calc
_refine_ls_wR_factor_gt 0.0999
_refine_ls_wR_factor_ref 0.1097
_reflns_number_gt 3052
_reflns_number_total 4032
_reflns_threshold_expression >2sigma(I)
_cod_data_source_file ol5025794_si_002.cif
_cod_data_source_block compound7
_cod_depositor_comments
;
The following automatic conversions were performed:

'_symmetry_cell_setting' value 'Orthorhombic' changed to
'orthorhombic' according to
/home/saulius/struct/COD-crude-data--automatic-downloads/rss-feeds/ACS/lib/dictionaries/cif_core.dic
dictionary named 'cif_core.dic' version 2.4.2 from 2011-04-26.

Automatic conversion script
Id: cif_fix_values 2827 2014-09-09 07:05:25Z andrius 

 Adding full bibliography for 1518012--1518013.cif.
;
_cod_original_sg_symbol_H-M 'P2(1)2(1)2(1) '
_cod_database_code 1518012

loop_
_symmetry_equiv_pos_as_xyz
'x, y, z'
'-x+1/2, -y, z+1/2'
'x+1/2, -y+1/2, -z'
'-x, y+1/2, -z+1/2'

loop_
_atom_site_label
_atom_site_type_symbol
_atom_site_fract_x
_atom_site_fract_y
_atom_site_fract_z
_atom_site_U_iso_or_equiv
_atom_site_adp_type
_atom_site_occupancy
_atom_site_symmetry_multiplicity
_atom_site_calc_flag
_atom_site_refinement_flags
O1 O 0.02607(17) 0.05780(14) 0.65317(8) 0.0516(4) Uani 1 1 d .
N1 N 0.7308(2) 0.14322(18) 0.60865(10) 0.0533(5) Uani 1 1 d .
H1A H 0.8041 0.1201 0.6314 0.064 Uiso 1 1 calc R
H1B H 0.7450 0.1856 0.5750 0.064 Uiso 1 1 calc R
N2 N 0.4041(3) 0.2423(3) 0.49450(15) 0.1055(11) Uani 1 1 d .
C1 C 0.0957(3) 0.15039(18) 0.68213(11) 0.0434(5) Uani 1 1 d .
C2 C 0.0104(3) 0.2252(2) 0.71786(13) 0.0602(7) Uani 1 1 d .
H2 H -0.0891 0.2113 0.7231 0.072 Uiso 1 1 calc R
C3 C 0.0740(3) 0.3207(3) 0.74567(14) 0.0719(9) Uani 1 1 d .
H3 H 0.0172 0.3714 0.7699 0.086 Uiso 1 1 calc R
C4 C 0.2204(3) 0.3410(3) 0.73778(15) 0.0727(9) Uani 1 1 d .
H4 H 0.2632 0.4057 0.7564 0.087 Uiso 1 1 calc R
C5 C 0.3042(3) 0.2656(2) 0.70231(13) 0.0563(7) Uani 1 1 d .
H5 H 0.4035 0.2806 0.6970 0.068 Uiso 1 1 calc R
C6 C 0.2451(2) 0.16794(18) 0.67416(10) 0.0396(5) Uani 1 1 d .
C7 C 0.0905(3) 0.0300(2) 0.59131(12) 0.0509(6) Uani 1 1 d .
H7A H 0.0847 0.0965 0.5629 0.061 Uiso 1 1 calc R
H7B H 0.0354 -0.0319 0.5713 0.061 Uiso 1 1 calc R
C8 C 0.2494(3) -0.00612(18) 0.59836(11) 0.0396(5) Uani 1 1 d .
H8 H 0.2922 -0.0095 0.5547 0.048 Uiso 1 1 calc R
C9 C 0.3406(2) 0.08066(16) 0.63914(10) 0.0346(5) Uani 1 1 d .
C10 C 0.4383(2) 0.00371(18) 0.68623(10) 0.0373(5) Uani 1 1 d .
C11 C 0.4270(3) -0.11610(18) 0.65699(11) 0.0433(5) Uani 1 1 d .
H11A H 0.4436 -0.1744 0.6899 0.052 Uiso 1 1 calc R
H11B H 0.4981 -0.1261 0.6224 0.052 Uiso 1 1 calc R
O2 O 0.58793(16) 0.04659(13) 0.67941(7) 0.0425(4) Uani 1 1 d .
C13 C 0.5947(3) 0.11328(18) 0.62560(10) 0.0388(5) Uani 1 1 d .
C14 C 0.4619(2) 0.13658(19) 0.59970(11) 0.0399(5) Uani 1 1 d .
C15 C 0.4339(3) 0.1970(2) 0.54225(13) 0.0590(7) Uani 1 1 d .
C16 C 0.2706(3) -0.12395(18) 0.63026(10) 0.0422(5) Uani 1 1 d .
H16 H 0.2033 -0.1293 0.6673 0.051 Uiso 1 1 calc R
C17 C 0.2433(3) -0.2260(2) 0.58636(12) 0.0500(6) Uani 1 1 d .
C18 C 0.1621(4) -0.3175(2) 0.60893(17) 0.0782(9) Uani 1 1 d .
H18 H 0.1204 -0.3138 0.6502 0.094 Uiso 1 1 calc R
C19 C 0.1413(5) -0.4149(3) 0.5714(3) 0.1138(15) Uani 1 1 d .
H19 H 0.0889 -0.4769 0.5880 0.137 Uiso 1 1 calc R
C20 C 0.1977(5) -0.4195(4) 0.5106(3) 0.1118(16) Uani 1 1 d .
H20 H 0.1820 -0.4844 0.4851 0.134 Uiso 1 1 calc R
C21 C 0.2767(5) -0.3306(3) 0.48634(17) 0.0929(12) Uani 1 1 d .
H21 H 0.3140 -0.3342 0.4443 0.111 Uiso 1 1 calc R
C22 C 0.3017(4) -0.2341(3) 0.52472(13) 0.0714(9) Uani 1 1 d .
H22 H 0.3586 -0.1743 0.5086 0.086 Uiso 1 1 calc R
C23 C 0.4021(3) 0.00744(18) 0.75839(10) 0.0412(5) Uani 1 1 d .
C24 C 0.4871(3) 0.0638(2) 0.80360(12) 0.0640(8) Uani 1 1 d .
H24 H 0.5703 0.1037 0.7905 0.077 Uiso 1 1 calc R
C25 C 0.4485(4) 0.0608(3) 0.86825(13) 0.0864(10) Uani 1 1 d .
H25 H 0.5053 0.0980 0.8994 0.104 Uiso 1 1 calc R
C26 C 0.3245(4) 0.0021(3) 0.88599(13) 0.0823(10) Uani 1 1 d .
H26 H 0.2944 -0.0004 0.9292 0.099 Uiso 1 1 calc R
C27 C 0.2470(4) -0.0522(3) 0.83874(13) 0.0751(9) Uani 1 1 d .
H27 H 0.1641 -0.0933 0.8510 0.090 Uiso 1 1 calc R
N3 N 0.2829(3) -0.0501(2) 0.77561(9) 0.0604(6) Uani 1 1 d .

loop_
_atom_site_aniso_label
_atom_site_aniso_U_11
_atom_site_aniso_U_22
_atom_site_aniso_U_33
_atom_site_aniso_U_23
_atom_site_aniso_U_13
_atom_site_aniso_U_12
O1 0.0298(9) 0.0537(9) 0.0713(11) -0.0088(9) 0.0003(8) -0.0025(7)
N1 0.0335(12) 0.0712(14) 0.0552(12) 0.0133(10) 0.0008(10) -0.0074(10)
N2 0.075(2) 0.147(2) 0.0940(19) 0.0771(19) -0.0167(17) -0.0115(19)
C1 0.0334(14) 0.0486(13) 0.0481(13) -0.0007(10) -0.0004(11) 0.0009(11)
C2 0.0332(15) 0.0743(18) 0.0732(17) -0.0180(15) 0.0044(14) 0.0089(13)
C3 0.056(2) 0.080(2) 0.079(2) -0.0320(16) 0.0012(16) 0.0137(16)
C4 0.0500(19) 0.0727(19) 0.095(2) -0.0399(17) -0.0076(17) 0.0017(15)
C5 0.0367(15) 0.0557(15) 0.0763(18) -0.0175(13) -0.0042(13) 0.0003(12)
C6 0.0303(13) 0.0433(12) 0.0453(12) -0.0040(10) -0.0036(11) 0.0036(10)
C7 0.0409(15) 0.0516(15) 0.0603(15) -0.0091(11) -0.0151(13) 0.0013(11)
C8 0.0364(13) 0.0444(12) 0.0381(11) -0.0046(9) -0.0033(10) 0.0020(10)
C9 0.0279(12) 0.0390(12) 0.0368(12) 0.0010(9) -0.0023(9) -0.0018(9)
C10 0.0272(12) 0.0424(11) 0.0422(12) 0.0041(9) -0.0010(10) -0.0032(9)
C11 0.0421(15) 0.0424(12) 0.0453(12) 0.0011(10) -0.0029(11) 0.0068(10)
O2 0.0270(8) 0.0537(9) 0.0469(8) 0.0113(7) -0.0051(7) -0.0023(7)
C13 0.0315(13) 0.0435(12) 0.0414(12) -0.0011(10) 0.0023(10) -0.0009(10)
C14 0.0329(13) 0.0457(13) 0.0410(12) 0.0057(10) -0.0007(10) 0.0014(10)
C15 0.0420(17) 0.0698(17) 0.0650(16) 0.0247(14) -0.0006(13) -0.0070(13)
C16 0.0377(14) 0.0435(12) 0.0453(13) -0.0049(10) -0.0015(11) -0.0009(10)
C17 0.0471(16) 0.0474(14) 0.0555(15) -0.0077(11) -0.0088(13) 0.0053(12)
C18 0.078(2) 0.0616(18) 0.095(2) -0.0230(17) -0.0009(19) -0.0147(16)
C19 0.117(4) 0.072(2) 0.152(4) -0.038(2) -0.007(3) -0.025(2)
C20 0.121(4) 0.087(3) 0.127(4) -0.059(3) -0.039(3) 0.010(3)
C21 0.107(3) 0.098(3) 0.073(2) -0.036(2) -0.017(2) 0.038(2)
C22 0.084(2) 0.0704(18) 0.0592(18) -0.0205(14) -0.0065(16) 0.0202(16)
C23 0.0411(14) 0.0420(11) 0.0406(12) 0.0039(9) -0.0024(11) -0.0028(11)
C24 0.069(2) 0.0768(18) 0.0463(15) -0.0045(13) -0.0005(14) -0.0276(15)
C25 0.103(3) 0.110(3) 0.0465(17) -0.0174(16) -0.0030(17) -0.033(2)
C26 0.105(3) 0.103(2) 0.0394(15) -0.0039(15) 0.0113(16) -0.025(2)
C27 0.081(2) 0.095(2) 0.0493(15) 0.0033(14) 0.0125(16) -0.0315(19)
N3 0.0572(15) 0.0820(15) 0.0421(11) -0.0032(10) 0.0064(11) -0.0255(12)

loop_
_atom_type_symbol
_atom_type_description
_atom_type_scat_dispersion_real
_atom_type_scat_dispersion_imag
_atom_type_scat_source
C C 0.0033 0.0016 'International Tables Vol C Tables 4.2.6.8 and 6.1.1.4'
H H 0.0000 0.0000 'International Tables Vol C Tables 4.2.6.8 and 6.1.1.4'
N N 0.0061 0.0033 'International Tables Vol C Tables 4.2.6.8 and 6.1.1.4'
O O 0.0106 0.0060 'International Tables Vol C Tables 4.2.6.8 and 6.1.1.4'

loop_
_geom_angle_atom_site_label_1
_geom_angle_atom_site_label_2
_geom_angle_atom_site_label_3
_geom_angle
C1 O1 C7 111.52(18)
C2 C1 O1 117.4(2)
C2 C1 C6 121.6(2)
O1 C1 C6 121.0(2)
C3 C2 C1 119.4(3)
C4 C3 C2 120.2(3)
C3 C4 C5 119.8(3)
C4 C5 C6 122.0(3)
C5 C6 C1 117.0(2)
C5 C6 C9 121.5(2)
C1 C6 C9 121.43(19)
O1 C7 C8 111.66(18)
C7 C8 C16 114.2(2)
C7 C8 C9 112.60(19)
C16 C8 C9 106.43(17)
C14 C9 C6 112.65(17)
C14 C9 C8 112.45(18)
C6 C9 C8 112.41(18)
C14 C9 C10 99.00(18)
C6 C9 C10 114.17(17)
C8 C9 C10 105.25(16)
O2 C10 C23 106.69(17)
O2 C10 C11 109.76(18)
C23 C10 C11 113.38(18)
O2 C10 C9 105.88(16)
C23 C10 C9 117.09(18)
C11 C10 C9 103.72(16)
C10 C11 C16 105.02(17)
C13 O2 C10 108.50(16)
N1 C13 O2 113.9(2)
N1 C13 C14 132.8(2)
O2 C13 C14 113.30(19)
C13 C14 C15 126.7(2)
C13 C14 C9 111.01(19)
C15 C14 C9 122.2(2)
N2 C15 C14 175.9(3)
C17 C16 C8 115.25(18)
C17 C16 C11 114.46(19)
C8 C16 C11 102.57(18)
C22 C17 C18 117.7(3)
C22 C17 C16 122.6(2)
C18 C17 C16 119.7(2)
C17 C18 C19 121.3(4)
C20 C19 C18 119.7(4)
C19 C20 C21 120.8(3)
C20 C21 C22 119.7(4)
C17 C22 C21 120.9(3)
N3 C23 C24 121.5(2)
N3 C23 C10 115.11(19)
C24 C23 C10 123.3(2)
C25 C24 C23 119.7(3)
C26 C25 C24 118.8(3)
C27 C26 C25 118.2(3)
N3 C27 C26 123.8(3)
C23 N3 C27 118.0(2)

loop_
_geom_bond_atom_site_label_1
_geom_bond_atom_site_label_2
_geom_bond_distance
O1 C1 1.385(3)
O1 C7 1.437(3)
N1 C13 1.337(3)
N2 C15 1.147(3)
C1 C2 1.380(3)
C1 C6 1.390(3)
C2 C3 1.377(4)
C3 C4 1.368(4)
C4 C5 1.373(4)
C5 C6 1.384(3)
C6 C9 1.520(3)
C7 C8 1.518(4)
C8 C16 1.532(3)
C8 C9 1.554(3)
C9 C14 1.519(3)
C9 C10 1.592(3)
C10 O2 1.462(3)
C10 C23 1.520(3)
C10 C11 1.521(3)
C11 C16 1.534(3)
O2 C13 1.352(3)
C13 C14 1.352(3)
C14 C15 1.397(3)
C16 C17 1.511(3)
C17 C22 1.378(4)
C17 C18 1.379(4)
C18 C19 1.383(5)
C19 C20 1.354(6)
C20 C21 1.356(6)
C21 C22 1.391(4)
C23 N3 1.326(3)
C23 C24 1.377(3)
C24 C25 1.375(4)
C25 C26 1.372(5)
C26 C27 1.358(4)
C27 N3 1.338(3)
